data_4322406
loop_
_publ_author_name
'Paul McQuade'
'Nigam P. Rath'
'Lawrence Barton'

_publ_section_title
;
 [BH3.PPh2CH2C6H4CH2PPh2.Ru(p-cym)Cl2]: A New Bifunctional Compound and
 Prototype of a Linked Borane/Metal Cluster Species
;
_journal_name_full 'Inorganic Chemistry'
_journal_page_first 5468
_journal_page_last 5470
_journal_paper_doi 10.1021/ic990687s
_journal_volume 38
_journal_year 1999
_chemical_formula_sum 'C44 H49 B Cl6 P2 Ru'
_chemical_formula_weight 964.35
_chemical_name_systematic
; 
 ? 
;
_space_group_IT_number 14
_symmetry_cell_setting monoclinic
_symmetry_space_group_name_Hall '-P 2yn'
_symmetry_space_group_name_H-M 'P 1 21/n 1'
_atom_sites_solution_hydrogens geom
_atom_sites_solution_primary direct
_atom_sites_solution_secondary difmap
_audit_creation_method SHELXL-97
_cell_angle_alpha 90.00
_cell_angle_beta 92.339(1)
_cell_angle_gamma 90.00
_cell_formula_units_Z 4
_cell_length_a 11.7101(2)
_cell_length_b 15.8196(2)
_cell_length_c 24.4240(4)
_cell_measurement_reflns_used 8192
_cell_measurement_temperature 217(2)
_cell_measurement_theta_max 26.0
_cell_measurement_theta_min 2.0
_cell_volume 4520.75(12)
_computing_cell_refinement 'Bruker SMART'
_computing_data_collection 'Bruker SMART'
_computing_data_reduction 'Bruker SHELXTL'
_computing_molecular_graphics 'Bruker SHELXTL'
_computing_publication_material 'Bruker SHELXTL'
_computing_structure_refinement 'SHELXL-97 (Sheldrick, 1997)'
_computing_structure_solution 'SHELXS-97 (Sheldrick, 1990)'
_diffrn_ambient_temperature 217(2)
_diffrn_measured_fraction_theta_full 0.999
_diffrn_measured_fraction_theta_max 0.999
_diffrn_measurement_device_type 'CCD area detector'
_diffrn_measurement_method 'phi and omega scans'
_diffrn_radiation_monochromator graphite
_diffrn_radiation_source 'long fine-focus sealed tube'
_diffrn_radiation_type MoK\a
_diffrn_radiation_wavelength 0.71073
_diffrn_reflns_av_R_equivalents 0.062
_diffrn_reflns_av_sigmaI/netI 0.0315
_diffrn_reflns_limit_h_max 14
_diffrn_reflns_limit_h_min -14
_diffrn_reflns_limit_k_max 19
_diffrn_reflns_limit_k_min 0
_diffrn_reflns_limit_l_max 29
_diffrn_reflns_limit_l_min 0
_diffrn_reflns_number 68369
_diffrn_reflns_theta_full 25.35
_diffrn_reflns_theta_max 25.35
_diffrn_reflns_theta_min 1.53
_exptl_absorpt_coefficient_mu 0.803
_exptl_absorpt_correction_T_max 0.9534
_exptl_absorpt_correction_T_min 0.8307
_exptl_absorpt_correction_type 'empirical, sadabs'
_exptl_crystal_colour red
_exptl_crystal_density_diffrn 1.417
_exptl_crystal_density_meas ?
_exptl_crystal_density_method 'not measured'
_exptl_crystal_description rectangular
_exptl_crystal_F_000 1976
_exptl_crystal_size_max 0.24
_exptl_crystal_size_mid 0.20
_exptl_crystal_size_min 0.06
_refine_diff_density_max 1.212
_refine_diff_density_min -0.772
_refine_diff_density_rms 0.090
_refine_ls_extinction_method none
_refine_ls_goodness_of_fit_ref 1.027
_refine_ls_hydrogen_treatment mixed
_refine_ls_matrix_type full
_refine_ls_number_parameters 494
_refine_ls_number_reflns 8262
_refine_ls_number_restraints 3
_refine_ls_restrained_S_all 1.027
_refine_ls_R_factor_all 0.0780
_refine_ls_R_factor_gt 0.0534
_refine_ls_shift/su_max 0.002
_refine_ls_shift/su_mean 0.000
_refine_ls_structure_factor_coef Fsqd
_refine_ls_weighting_details 'calc w=1/[\s^2^(Fo^2^)+(0.0672P)^2^+13.0288P] where P=(Fo^2^+2Fc^2^)/3'
_refine_ls_weighting_scheme calc
_refine_ls_wR_factor_gt 0.1332
_refine_ls_wR_factor_ref 0.1504
_reflns_number_gt 6196
_reflns_number_total 8262
_reflns_threshold_expression >2sigma(I)
_cod_data_source_file ic990687s.cif
_cod_data_source_block b899
_cod_depositor_comments
;
The following automatic conversions were performed:

'_exptl_crystal_density_meas' value 'not_measured' was changed to '?'
- the value is perceived as not measured.

Automatic conversion script
Id: cif_fix_values 3008 2015-01-20 13:52:24Z robertas 
;
_cod_database_code 4322406

loop_
_symmetry_equiv_pos_as_xyz
'x, y, z'
'-x+1/2, y+1/2, -z+1/2'
'-x, -y, -z'
'x-1/2, -y-1/2, z-1/2'

loop_
_atom_site_label
_atom_site_type_symbol
_atom_site_fract_x
_atom_site_fract_y
_atom_site_fract_z
_atom_site_U_iso_or_equiv
_atom_site_adp_type
_atom_site_occupancy
_atom_site_symmetry_multiplicity
_atom_site_calc_flag
_atom_site_refinement_flags
_atom_site_disorder_assembly
_atom_site_disorder_group
Ru1 Ru 1.39173(3) 1.40590(2) -0.087996(15) 0.03733(13) Uani 1 1 d . . .
Cl1 Cl 1.45244(10) 1.31997(8) -0.00918(4) 0.0403(3) Uani 1 1 d . . .
Cl2 Cl 1.23396(9) 1.45765(7) -0.03373(4) 0.0361(3) Uani 1 1 d . . .
Cl1S Cl 0.99245(17) 0.60321(13) -0.11788(10) 0.0950(6) Uani 1 1 d . . .
Cl2S Cl 1.0849(3) 0.70988(19) -0.03095(11) 0.1494(12) Uani 1 1 d . . .
Cl3S Cl 0.6518(5) 1.0841(3) -0.00221(19) 0.247(3) Uani 1 1 d . . .
Cl4S Cl 0.4917(4) 1.1339(4) 0.0735(3) 0.335(5) Uani 1 1 d . . .
P1 P 1.27391(11) 1.28969(8) -0.11267(5) 0.0384(3) Uani 1 1 d . . .
P2 P 0.89349(11) 0.91853(8) -0.15959(5) 0.0400(3) Uani 1 1 d . . .
C1 C 1.5748(4) 1.4164(3) -0.1078(2) 0.0477(13) Uani 1 1 d . . .
C2 C 1.5426(5) 1.4926(3) -0.0801(2) 0.0478(13) Uani 1 1 d . . .
H2A H 1.5767 1.5043 -0.0431 0.057 Uiso 1 1 calc R . .
C3 C 1.4506(5) 1.5396(3) -0.0983(2) 0.0517(13) Uani 1 1 d . . .
H3A H 1.4208 1.5834 -0.0738 0.062 Uiso 1 1 calc R . .
C4 C 1.3824(5) 1.5153(4) -0.1450(2) 0.0517(13) Uani 1 1 d . . .
C5 C 1.4128(4) 1.4411(3) -0.1726(2) 0.0455(12) Uani 1 1 d . . .
H5A H 1.3593 1.4178 -0.2012 0.055 Uiso 1 1 calc R . .
C6 C 1.5089(4) 1.3926(3) -0.1550(2) 0.0445(12) Uani 1 1 d . . .
H6A H 1.5206 1.3361 -0.1713 0.053 Uiso 1 1 calc R . .
C7 C 1.6797(4) 1.3692(4) -0.0871(2) 0.0566(14) Uani 1 1 d . . .
H7A H 1.6787 1.3671 -0.0466 0.068 Uiso 1 1 calc R . .
C8 C 1.7845(5) 1.4206(5) -0.1027(3) 0.0752(19) Uani 1 1 d . . .
H8A H 1.7782 1.4777 -0.0887 0.113 Uiso 1 1 calc R . .
H8B H 1.7884 1.4223 -0.1423 0.113 Uiso 1 1 calc R . .
H8C H 1.8531 1.3943 -0.0870 0.113 Uiso 1 1 calc R . .
C9 C 1.6849(6) 1.2794(4) -0.1080(4) 0.085(2) Uani 1 1 d . . .
H9A H 1.6175 1.2489 -0.0973 0.127 Uiso 1 1 calc R . .
H9B H 1.7528 1.2519 -0.0924 0.127 Uiso 1 1 calc R . .
H9C H 1.6878 1.2799 -0.1476 0.127 Uiso 1 1 calc R . .
C10 C 1.2839(6) 1.5702(4) -0.1640(3) 0.0735(19) Uani 1 1 d . . .
H10A H 1.3105 1.6126 -0.1892 0.110 Uiso 1 1 calc R . .
H10B H 1.2519 1.5979 -0.1327 0.110 Uiso 1 1 calc R . .
H10C H 1.2257 1.5356 -0.1824 0.110 Uiso 1 1 calc R . .
C11 C 1.2032(5) 1.2418(4) -0.0540(2) 0.0526(14) Uani 1 1 d . . .
H11A H 1.2632 1.2234 -0.0274 0.063 Uiso 1 1 calc R . .
H11B H 1.1598 1.2864 -0.0363 0.063 Uiso 1 1 calc R . .
C12 C 1.1229(5) 1.1674(3) -0.0644(2) 0.0490(13) Uani 1 1 d . . .
C13 C 1.0103(5) 1.1795(4) -0.0834(2) 0.0562(14) Uani 1 1 d . . .
H13A H 0.9840 1.2343 -0.0916 0.067 Uiso 1 1 calc R . .
C14 C 0.9367(5) 1.1112(4) -0.0901(3) 0.0580(15) Uani 1 1 d . . .
H14A H 0.8608 1.1205 -0.1027 0.070 Uiso 1 1 calc R . .
C15 C 0.9732(5) 1.0292(3) -0.0786(2) 0.0480(13) Uani 1 1 d . . .
C16 C 1.0845(5) 1.0174(4) -0.0592(2) 0.0520(13) Uani 1 1 d . . .
H16A H 1.1106 0.9626 -0.0506 0.062 Uiso 1 1 calc R . .
C17 C 1.1586(5) 1.0858(3) -0.0524(2) 0.0518(13) Uani 1 1 d . . .
H17A H 1.2341 1.0764 -0.0393 0.062 Uiso 1 1 calc R . .
C18 C 0.8956(5) 0.9544(3) -0.0882(2) 0.0509(13) Uani 1 1 d . . .
H18A H 0.8179 0.9698 -0.0786 0.061 Uiso 1 1 calc R . .
H18B H 0.9213 0.9080 -0.0642 0.061 Uiso 1 1 calc R . .
C19 C 1.0433(4) 0.9059(3) -0.17287(19) 0.0417(11) Uani 1 1 d . . .
C20 C 1.1006(5) 0.8304(4) -0.1653(3) 0.0574(15) Uani 1 1 d . . .
H20A H 1.0610 0.7814 -0.1553 0.069 Uiso 1 1 calc R . .
C21 C 1.2175(5) 0.8276(5) -0.1724(3) 0.076(2) Uani 1 1 d . . .
H21A H 1.2571 0.7763 -0.1677 0.091 Uiso 1 1 calc R . .
C22 C 1.2758(5) 0.8992(5) -0.1863(3) 0.074(2) Uani 1 1 d . . .
H22A H 1.3550 0.8966 -0.1911 0.089 Uiso 1 1 calc R . .
C23 C 1.2196(5) 0.9738(5) -0.1931(2) 0.0661(18) Uani 1 1 d . . .
H23A H 1.2601 1.0230 -0.2017 0.079 Uiso 1 1 calc R . .
C24 C 1.1038(5) 0.9773(4) -0.1873(2) 0.0536(14) Uani 1 1 d . . .
H24A H 1.0649 1.0287 -0.1931 0.064 Uiso 1 1 calc R . .
C25 C 0.8290(4) 0.8143(3) -0.1605(2) 0.0404(11) Uani 1 1 d . . .
C26 C 0.7740(5) 0.7807(4) -0.1166(2) 0.0557(14) Uani 1 1 d . . .
H26A H 0.7742 0.8102 -0.0832 0.067 Uiso 1 1 calc R . .
C27 C 0.7183(5) 0.7031(4) -0.1214(3) 0.0662(17) Uani 1 1 d . . .
H27A H 0.6818 0.6805 -0.0911 0.079 Uiso 1 1 calc R . .
C28 C 0.7162(5) 0.6599(4) -0.1695(3) 0.0572(15) Uani 1 1 d . . .
H28A H 0.6774 0.6080 -0.1727 0.069 Uiso 1 1 calc R . .
C29 C 0.7713(5) 0.6925(4) -0.2137(3) 0.0559(14) Uani 1 1 d . . .
H29A H 0.7719 0.6619 -0.2467 0.067 Uiso 1 1 calc R . .
C30 C 0.8256(4) 0.7698(3) -0.2095(2) 0.0493(13) Uani 1 1 d . . .
H30A H 0.8605 0.7926 -0.2402 0.059 Uiso 1 1 calc R . .
C31 C 1.1556(4) 1.3081(3) -0.1624(2) 0.0425(11) Uani 1 1 d . . .
C32 C 1.1027(4) 1.3872(4) -0.1639(2) 0.0496(13) Uani 1 1 d . . .
H32A H 1.1308 1.4311 -0.1412 0.060 Uiso 1 1 calc R . .
C33 C 1.0083(5) 1.4007(4) -0.1993(2) 0.0599(15) Uani 1 1 d . . .
H33A H 0.9729 1.4541 -0.2006 0.072 Uiso 1 1 calc R . .
C34 C 0.9668(5) 1.3373(5) -0.2320(3) 0.0702(18) Uani 1 1 d . . .
H34A H 0.9027 1.3473 -0.2556 0.084 Uiso 1 1 calc R . .
C35 C 1.0171(5) 1.2588(4) -0.2310(3) 0.0683(17) Uani 1 1 d . . .
H35A H 0.9883 1.2155 -0.2541 0.082 Uiso 1 1 calc R . .
C36 C 1.1109(5) 1.2440(4) -0.1957(2) 0.0551(14) Uani 1 1 d . . .
H36A H 1.1446 1.1901 -0.1943 0.066 Uiso 1 1 calc R . .
C37 C 1.3564(4) 1.2065(3) -0.1441(2) 0.0411(11) Uani 1 1 d . . .
C38 C 1.4137(5) 1.1456(4) -0.1127(2) 0.0539(13) Uani 1 1 d . . .
H38A H 1.4045 1.1434 -0.0747 0.065 Uiso 1 1 calc R . .
C39 C 1.4848(5) 1.0874(4) -0.1375(3) 0.0708(19) Uani 1 1 d . . .
H39A H 1.5225 1.0455 -0.1163 0.085 Uiso 1 1 calc R . .
C40 C 1.4999(5) 1.0914(4) -0.1934(3) 0.0682(18) Uani 1 1 d . . .
H40A H 1.5477 1.0521 -0.2101 0.082 Uiso 1 1 calc R . .
C41 C 1.4462(5) 1.1514(4) -0.2240(3) 0.0621(16) Uani 1 1 d . . .
H41A H 1.4572 1.1538 -0.2618 0.074 Uiso 1 1 calc R . .
C42 C 1.3748(4) 1.2097(3) -0.2002(2) 0.0483(12) Uani 1 1 d . . .
H42A H 1.3385 1.2516 -0.2220 0.058 Uiso 1 1 calc R . .
B1 B 0.8159(7) 0.9936(6) -0.2106(4) 0.070(2) Uiso 1 1 d D . .
C1S C 1.0171(8) 0.6149(6) -0.0473(4) 0.121(4) Uani 1 1 d . . .
H1SA H 0.9440 0.6125 -0.0292 0.146 Uiso 1 1 calc R . .
H1SB H 1.0645 0.5679 -0.0334 0.146 Uiso 1 1 calc R . .
C2S C 0.6130(10) 1.1516(9) 0.0428(5) 0.159(5) Uani 1 1 d . . .
H2SB H 0.6070 1.2070 0.0249 0.191 Uiso 1 1 calc R . .
H2SA H 0.6742 1.1556 0.0712 0.191 Uiso 1 1 calc R . .
H1 H 0.866(5) 1.050(3) -0.211(3) 0.076(19) Uiso 1 1 d D . .
H2 H 0.819(5) 0.964(4) -0.2498(17) 0.074(18) Uiso 1 1 d D . .
H3 H 0.733(4) 0.987(4) -0.195(3) 0.09(2) Uiso 1 1 d D . .

loop_
_atom_site_aniso_label
_atom_site_aniso_U_11
_atom_site_aniso_U_22
_atom_site_aniso_U_33
_atom_site_aniso_U_23
_atom_site_aniso_U_13
_atom_site_aniso_U_12
Ru1 0.0377(2) 0.0415(2) 0.0329(2) -0.00359(17) 0.00334(15) -0.00301(17)
Cl1 0.0443(6) 0.0465(7) 0.0298(6) 0.0012(5) -0.0008(5) -0.0053(5)
Cl2 0.0326(5) 0.0410(6) 0.0353(6) -0.0108(5) 0.0082(4) -0.0019(5)
Cl1S 0.0787(12) 0.0835(13) 0.1220(17) -0.0024(12) -0.0052(11) 0.0028(10)
Cl2S 0.241(4) 0.122(2) 0.0837(16) -0.0234(15) -0.0135(19) 0.005(2)
Cl3S 0.323(6) 0.251(5) 0.162(4) -0.017(3) -0.056(4) 0.162(5)
Cl4S 0.218(5) 0.375(8) 0.422(9) 0.302(7) 0.162(5) 0.172(5)
P1 0.0394(7) 0.0418(7) 0.0341(6) -0.0046(5) 0.0037(5) -0.0031(5)
P2 0.0406(7) 0.0389(7) 0.0407(7) 0.0012(5) 0.0034(5) -0.0007(5)
C1 0.039(3) 0.057(3) 0.048(3) 0.011(3) 0.006(2) -0.005(2)
C2 0.053(3) 0.050(3) 0.041(3) -0.004(2) 0.009(2) -0.016(3)
C3 0.055(3) 0.043(3) 0.058(3) 0.001(3) 0.015(3) -0.009(3)
C4 0.052(3) 0.052(3) 0.052(3) 0.012(3) 0.006(3) -0.007(3)
C5 0.047(3) 0.051(3) 0.038(3) 0.004(2) 0.001(2) -0.008(2)
C6 0.048(3) 0.051(3) 0.035(3) -0.003(2) 0.010(2) -0.005(2)
C7 0.041(3) 0.072(4) 0.057(3) 0.000(3) 0.005(3) 0.003(3)
C8 0.043(3) 0.097(5) 0.086(5) 0.002(4) 0.008(3) -0.005(3)
C9 0.064(4) 0.064(4) 0.125(7) -0.009(4) 0.003(4) 0.012(3)
C10 0.067(4) 0.060(4) 0.093(5) 0.023(4) -0.003(4) 0.008(3)
C11 0.063(3) 0.053(3) 0.042(3) -0.010(2) 0.015(3) -0.014(3)
C12 0.059(3) 0.051(3) 0.038(3) -0.012(2) 0.015(2) -0.013(3)
C13 0.053(3) 0.045(3) 0.072(4) -0.009(3) 0.020(3) -0.003(3)
C14 0.046(3) 0.050(3) 0.079(4) -0.014(3) 0.022(3) -0.003(3)
C15 0.055(3) 0.048(3) 0.042(3) -0.013(2) 0.014(2) -0.010(2)
C16 0.072(4) 0.047(3) 0.038(3) 0.001(2) 0.003(3) -0.009(3)
C17 0.061(3) 0.057(3) 0.037(3) 0.002(2) 0.002(2) -0.012(3)
C18 0.060(3) 0.047(3) 0.047(3) -0.009(2) 0.018(3) -0.009(3)
C19 0.045(3) 0.048(3) 0.032(2) -0.006(2) 0.005(2) -0.007(2)
C20 0.051(3) 0.050(3) 0.071(4) -0.011(3) -0.002(3) -0.001(3)
C21 0.051(4) 0.076(5) 0.100(5) -0.026(4) -0.001(4) 0.013(3)
C22 0.042(3) 0.117(6) 0.064(4) -0.031(4) 0.009(3) -0.010(4)
C23 0.062(4) 0.094(5) 0.044(3) -0.010(3) 0.011(3) -0.030(4)
C24 0.055(3) 0.066(4) 0.040(3) -0.002(3) 0.007(2) -0.014(3)
C25 0.038(2) 0.039(3) 0.044(3) 0.001(2) -0.002(2) 0.000(2)
C26 0.060(3) 0.055(3) 0.053(3) -0.009(3) 0.014(3) -0.013(3)
C27 0.064(4) 0.058(4) 0.078(4) 0.000(3) 0.017(3) -0.018(3)
C28 0.048(3) 0.046(3) 0.077(4) -0.001(3) 0.002(3) -0.014(3)
C29 0.048(3) 0.057(3) 0.062(4) -0.012(3) -0.004(3) -0.006(3)
C30 0.047(3) 0.054(3) 0.047(3) -0.001(3) -0.001(2) -0.004(2)
C31 0.035(2) 0.051(3) 0.042(3) -0.004(2) 0.004(2) -0.007(2)
C32 0.045(3) 0.054(3) 0.051(3) 0.001(3) 0.004(2) 0.001(2)
C33 0.045(3) 0.072(4) 0.063(4) 0.008(3) 0.005(3) 0.009(3)
C34 0.043(3) 0.096(5) 0.070(4) 0.004(4) -0.013(3) -0.005(3)
C35 0.050(3) 0.074(4) 0.080(4) -0.014(4) -0.011(3) -0.010(3)
C36 0.045(3) 0.057(3) 0.062(4) -0.009(3) -0.008(3) -0.004(3)
C37 0.041(3) 0.042(3) 0.041(3) -0.008(2) 0.001(2) 0.000(2)
C38 0.052(3) 0.054(3) 0.055(3) -0.001(3) -0.006(3) 0.000(3)
C39 0.060(4) 0.053(4) 0.098(5) -0.012(4) -0.016(4) 0.016(3)
C40 0.044(3) 0.071(4) 0.089(5) -0.030(4) 0.007(3) 0.008(3)
C41 0.049(3) 0.078(4) 0.061(4) -0.027(3) 0.013(3) -0.008(3)
C42 0.047(3) 0.053(3) 0.044(3) -0.009(2) 0.004(2) -0.001(2)
C1S 0.123(7) 0.102(7) 0.146(9) 0.053(6) 0.088(7) 0.049(6)
C2S 0.148(10) 0.204(14) 0.126(9) 0.023(9) 0.025(8) 0.082(10)

loop_
_atom_type_symbol
_atom_type_description
_atom_type_scat_dispersion_real
_atom_type_scat_dispersion_imag
_atom_type_scat_source
C C 0.0033 0.0016 'International Tables Vol C Tables 4.2.6.8 and 6.1.1.4'
H H 0.0000 0.0000 'International Tables Vol C Tables 4.2.6.8 and 6.1.1.4'
B B 0.0013 0.0007 'International Tables Vol C Tables 4.2.6.8 and 6.1.1.4'
P P 0.1023 0.0942 'International Tables Vol C Tables 4.2.6.8 and 6.1.1.4'
Cl Cl 0.1484 0.1585 'International Tables Vol C Tables 4.2.6.8 and 6.1.1.4'
Ru Ru -1.2594 0.8363 'International Tables Vol C Tables 4.2.6.8 and 6.1.1.4'

loop_
_geom_angle_atom_site_label_1
_geom_angle_atom_site_label_2
_geom_angle_atom_site_label_3
_geom_angle
_geom_angle_site_symmetry_1
_geom_angle_site_symmetry_3
_geom_angle_publ_flag
C5 Ru1 C6 37.96(19) . . ?
C5 Ru1 C4 37.4(2) . . ?
C6 Ru1 C4 67.8(2) . . ?
C5 Ru1 C1 67.96(19) . . ?
C6 Ru1 C1 37.34(19) . . ?
C4 Ru1 C1 80.1(2) . . ?
C5 Ru1 C2 78.72(19) . . ?
C6 Ru1 C2 66.86(19) . . ?
C4 Ru1 C2 66.1(2) . . ?
C1 Ru1 C2 37.7(2) . . ?
C5 Ru1 C3 66.5(2) . . ?
C6 Ru1 C3 78.5(2) . . ?
C4 Ru1 C3 37.0(2) . . ?
C1 Ru1 C3 66.5(2) . . ?
C2 Ru1 C3 35.5(2) . . ?
C5 Ru1 P1 92.57(14) . . ?
C6 Ru1 P1 96.41(14) . . ?
C4 Ru1 P1 115.67(15) . . ?
C1 Ru1 P1 124.15(15) . . ?
C2 Ru1 P1 161.74(14) . . ?
C3 Ru1 P1 152.21(16) . . ?
C5 Ru1 Cl1 148.92(15) . . ?
C6 Ru1 Cl1 111.40(14) . . ?
C4 Ru1 Cl1 159.14(15) . . ?
C1 Ru1 Cl1 87.76(14) . . ?
C2 Ru1 Cl1 94.01(15) . . ?
C3 Ru1 Cl1 122.25(16) . . ?
P1 Ru1 Cl1 85.18(4) . . ?
C5 Ru1 Cl2 123.13(15) . . ?
C6 Ru1 Cl2 160.66(14) . . ?
C4 Ru1 Cl2 93.44(15) . . ?
C1 Ru1 Cl2 147.69(15) . . ?
C2 Ru1 Cl2 110.93(14) . . ?
C3 Ru1 Cl2 89.33(15) . . ?
P1 Ru1 Cl2 87.29(4) . . ?
Cl1 Ru1 Cl2 87.79(4) . . ?
C37 P1 C31 103.7(2) . . ?
C37 P1 C11 107.0(2) . . ?
C31 P1 C11 103.2(3) . . ?
C37 P1 Ru1 110.82(16) . . ?
C31 P1 Ru1 117.68(17) . . ?
C11 P1 Ru1 113.39(17) . . ?
C19 P2 C25 107.7(2) . . ?
C19 P2 C18 103.2(2) . . ?
C25 P2 C18 106.4(2) . . ?
C19 P2 B1 112.8(3) . . ?
C25 P2 B1 111.6(3) . . ?
C18 P2 B1 114.4(3) . . ?
C6 C1 C2 117.6(5) . . ?
C6 C1 C7 123.5(5) . . ?
C2 C1 C7 118.9(5) . . ?
C6 C1 Ru1 70.0(3) . . ?
C2 C1 Ru1 71.8(3) . . ?
C7 C1 Ru1 132.0(4) . . ?
C3 C2 C1 121.3(5) . . ?
C3 C2 Ru1 72.3(3) . . ?
C1 C2 Ru1 70.6(3) . . ?
C2 C3 C4 121.7(5) . . ?
C2 C3 Ru1 72.1(3) . . ?
C4 C3 Ru1 70.7(3) . . ?
C5 C4 C3 117.8(5) . . ?
C5 C4 C10 122.7(5) . . ?
C3 C4 C10 119.5(6) . . ?
C5 C4 Ru1 69.2(3) . . ?
C3 C4 Ru1 72.3(3) . . ?
C10 C4 Ru1 131.4(4) . . ?
C4 C5 C6 121.3(5) . . ?
C4 C5 Ru1 73.5(3) . . ?
C6 C5 Ru1 71.9(3) . . ?
C1 C6 C5 120.3(5) . . ?
C1 C6 Ru1 72.7(3) . . ?
C5 C6 Ru1 70.1(3) . . ?
C1 C7 C9 113.4(5) . . ?
C1 C7 C8 107.6(5) . . ?
C9 C7 C8 111.8(5) . . ?
C12 C11 P1 118.7(4) . . ?
C17 C12 C13 118.1(5) . . ?
C17 C12 C11 120.4(5) . . ?
C13 C12 C11 121.4(5) . . ?
C14 C13 C12 120.6(6) . . ?
C13 C14 C15 121.1(6) . . ?
C16 C15 C14 118.3(5) . . ?
C16 C15 C18 120.2(5) . . ?
C14 C15 C18 121.6(5) . . ?
C15 C16 C17 120.7(5) . . ?
C12 C17 C16 121.2(5) . . ?
C15 C18 P2 112.1(4) . . ?
C20 C19 C24 119.3(5) . . ?
C20 C19 P2 122.8(4) . . ?
C24 C19 P2 117.7(4) . . ?
C19 C20 C21 119.2(6) . . ?
C22 C21 C20 120.6(6) . . ?
C23 C22 C21 120.3(6) . . ?
C22 C23 C24 119.9(6) . . ?
C23 C24 C19 120.8(6) . . ?
C26 C25 C30 118.5(5) . . ?
C26 C25 P2 123.2(4) . . ?
C30 C25 P2 118.0(4) . . ?
C25 C26 C27 120.4(5) . . ?
C28 C27 C26 120.6(6) . . ?
C27 C28 C29 119.7(5) . . ?
C28 C29 C30 120.2(5) . . ?
C29 C30 C25 120.6(5) . . ?
C36 C31 C32 118.9(5) . . ?
C36 C31 P1 122.0(4) . . ?
C32 C31 P1 119.0(4) . . ?
C33 C32 C31 119.6(5) . . ?
C34 C33 C32 120.5(6) . . ?
C33 C34 C35 120.9(6) . . ?
C34 C35 C36 119.3(6) . . ?
C31 C36 C35 120.7(6) . . ?
C38 C37 C42 118.5(5) . . ?
C38 C37 P1 121.5(4) . . ?
C42 C37 P1 119.5(4) . . ?
C37 C38 C39 120.2(6) . . ?
C40 C39 C38 120.0(6) . . ?
C41 C40 C39 120.1(6) . . ?
C40 C41 C42 120.8(6) . . ?
C41 C42 C37 120.4(5) . . ?
Cl2S C1S Cl1S 111.9(4) . . ?
Cl3S C2S Cl4S 117.9(10) . . ?

loop_
_geom_bond_atom_site_label_1
_geom_bond_atom_site_label_2
_geom_bond_distance
_geom_bond_site_symmetry_2
_geom_bond_publ_flag
Ru1 C5 2.165(5) . ?
Ru1 C6 2.188(5) . ?
Ru1 C4 2.220(5) . ?
Ru1 C1 2.223(5) . ?
Ru1 C2 2.239(5) . ?
Ru1 C3 2.241(5) . ?
Ru1 P1 2.3619(13) . ?
Ru1 Cl1 2.4388(12) . ?
Ru1 Cl2 2.4576(11) . ?
Cl1S C1S 1.746(11) . ?
Cl2S C1S 1.739(11) . ?
Cl3S C2S 1.611(12) . ?
Cl4S C2S 1.656(12) . ?
P1 C37 1.820(5) . ?
P1 C31 1.828(5) . ?
P1 C11 1.847(5) . ?
P2 C19 1.808(5) . ?
P2 C25 1.813(5) . ?
P2 C18 1.833(5) . ?
P2 B1 1.923(9) . ?
C1 C6 1.412(7) . ?
C1 C2 1.440(8) . ?
C1 C7 1.508(7) . ?
C2 C3 1.367(8) . ?
C3 C4 1.418(8) . ?
C4 C5 1.406(8) . ?
C4 C10 1.503(8) . ?
C5 C6 1.416(7) . ?
C7 C9 1.510(9) . ?
C7 C8 1.533(8) . ?
C11 C12 1.521(7) . ?
C12 C17 1.385(8) . ?
C12 C13 1.392(8) . ?
C13 C14 1.388(8) . ?
C14 C15 1.391(8) . ?
C15 C16 1.382(8) . ?
C15 C18 1.504(7) . ?
C16 C17 1.393(7) . ?
C19 C20 1.379(8) . ?
C19 C24 1.386(7) . ?
C20 C21 1.388(8) . ?
C21 C22 1.371(10) . ?
C22 C23 1.359(10) . ?
C23 C24 1.371(8) . ?
C25 C26 1.381(7) . ?
C25 C30 1.388(7) . ?
C26 C27 1.392(8) . ?
C27 C28 1.359(9) . ?
C28 C29 1.379(8) . ?
C29 C30 1.381(8) . ?
C31 C36 1.389(7) . ?
C31 C32 1.396(7) . ?
C32 C33 1.392(8) . ?
C33 C34 1.359(9) . ?
C34 C35 1.375(9) . ?
C35 C36 1.389(8) . ?
C37 C38 1.386(7) . ?
C37 C42 1.397(7) . ?
C38 C39 1.397(8) . ?
C39 C40 1.386(10) . ?
C40 C41 1.347(9) . ?
C41 C42 1.388(8) . ?
